data_2018154
loop_
_publ_author_name
'Willcocks, Alexander M.'
'Johnson, Andrew L.'
'Raithby, Paul R.'
'Schiffers, Stefanie'
'Warren, John E.'

_publ_section_title
;
 Bis(<i>tert</i>-butyl
 isocyanide-\k<i>C</i>)[4-fluoro-<i>N</i>-({2-[<i>N</i>-(4-fluorophenyl)carboximidoyl]cyclopenta-2,4-dien-1-ylidene}methyl)anilinido-\k^2^<i>N</i>,<i>N</i>']copper(I)
;
_journal_coeditor_code SK3409
_journal_issue 7
_journal_name_full 'Acta Crystallographica Section C'
_journal_page_first m215
_journal_page_last m217
_journal_paper_doi 10.1107/S010827011101972X
_journal_volume 67
_journal_year 2011
_chemical_formula_iupac '[Cu (C19 H13 F2 N2) (C5 H9 N)2]'
_chemical_formula_moiety 'C29 H31 Cu F2 N4'
_chemical_formula_sum 'C29 H31 Cu F2 N4'
_chemical_formula_weight 537.12
_chemical_name_systematic
'Bis(<i>tert</i>-butyl isocyanide-\k<i>C</i>)[4-fluoro-<i>N</i>-({2-[<i>N</i>-(4-fluorophenyl)carboximidoyl]cyclopenta-2,4-dien-1-ylidene}methyl)anilinido-\k^2^<i>N</i>,<i>N</i>']copper(I)'
_space_group_IT_number 14
_symmetry_cell_setting monoclinic
_symmetry_space_group_name_Hall '-P 2yn'
_symmetry_space_group_name_H-M 'P 1 21/n 1'
_audit_creation_method 'WinGX routine CIF_UPDATE'
_cell_angle_alpha 90
_cell_angle_beta 97.462(5)
_cell_angle_gamma 90
_cell_formula_units_Z 4
_cell_length_a 13.943(4)
_cell_length_b 9.240(2)
_cell_length_c 21.642(5)
_cell_measurement_reflns_used 31260
_cell_measurement_temperature 150(2)
_cell_measurement_theta_max 31.55
_cell_measurement_theta_min 1.9
_cell_volume 2764.6(12)
_computing_cell_refinement 'APEX2 (Bruker, 2005)'
_computing_data_collection 'APEX2 (Bruker, 2005)'
_computing_data_reduction 'SAINT (Bruker, 2005)'
_computing_molecular_graphics 'X-SEED (Barbour, 2001)'
_computing_publication_material 'publCIF (Westrip, 2010)'
_computing_structure_refinement 'SHELXL97 (Sheldrick, 2008)'
_computing_structure_solution 'SHELXS97 (Sheldrick, 2008)'
_diffrn_ambient_temperature 150(2)
_diffrn_measured_fraction_theta_full 0.997
_diffrn_measured_fraction_theta_max 0.997
_diffrn_measurement_device_type 'Bruker APEXII'
_diffrn_measurement_method \w
_diffrn_radiation_type synchrotron
_diffrn_radiation_wavelength 0.6939
_diffrn_reflns_av_R_equivalents 0.0826
_diffrn_reflns_limit_h_max 18
_diffrn_reflns_limit_h_min -18
_diffrn_reflns_limit_k_max 12
_diffrn_reflns_limit_k_min -12
_diffrn_reflns_limit_l_max 29
_diffrn_reflns_limit_l_min -29
_diffrn_reflns_number 27368
_diffrn_reflns_theta_full 28.00
_diffrn_reflns_theta_max 28.00
_diffrn_reflns_theta_min 1.85
_diffrn_standards_decay_% 0
_diffrn_standards_interval_count 0
_diffrn_standards_interval_time 0
_diffrn_standards_number 0
_exptl_absorpt_coefficient_mu 0.785
_exptl_absorpt_correction_T_max 0.985
_exptl_absorpt_correction_T_min 0.937
_exptl_absorpt_correction_type multi-scan
_exptl_absorpt_process_details '(Blessing, 1995)'
_exptl_crystal_colour yellow
_exptl_crystal_density_diffrn 1.29
_exptl_crystal_density_method 'not measured'
_exptl_crystal_description needle
_exptl_crystal_F_000 1120
_exptl_crystal_size_max 0.08
_exptl_crystal_size_mid 0.03
_exptl_crystal_size_min 0.02
_refine_diff_density_max 0.465
_refine_diff_density_min -0.700
_refine_ls_extinction_method none
_refine_ls_goodness_of_fit_ref 1.125
_refine_ls_hydrogen_treatment constr
_refine_ls_matrix_type full
_refine_ls_number_parameters 331
_refine_ls_number_reflns 7148
_refine_ls_number_restraints 0
_refine_ls_restrained_S_all 1.125
_refine_ls_R_factor_gt 0.0584
_refine_ls_shift/su_max 0.002
_refine_ls_structure_factor_coef Fsqd
_refine_ls_weighting_details 'calc w = 1/[\s^2^(Fo^2^)+(0.0000P)^2^+0.6015P] where P=(Fo^2^+2Fc^2^)/3'
_refine_ls_weighting_scheme calc
_refine_ls_wR_factor_ref 0.1648
_reflns_number_gt 5331
_reflns_number_total 7148
_reflns_threshold_expression I>2\s(I)
_cod_data_source_file sk3409.cif
_cod_data_source_block I
_cod_original_sg_symbol_H-M 'P 21/n'
_cod_database_code 2018154
_cod_database_fobs_code 2018154

loop_
_symmetry_equiv_pos_as_xyz
'x, y, z'
'-x+1/2, y+1/2, -z+1/2'
'-x, -y, -z'
'x-1/2, -y-1/2, z-1/2'

loop_
_atom_site_type_symbol
_atom_site_label
_atom_site_fract_x
_atom_site_fract_y
_atom_site_fract_z
_atom_site_U_iso_or_equiv
_atom_site_adp_type
_atom_site_calc_flag
_atom_site_refinement_flags
_atom_site_occupancy
_atom_site_symmetry_multiplicity
_atom_site_disorder_assembly
_atom_site_disorder_group
Cu Cu1 0.33358(2) 0.06340(3) 0.615672(15) 0.02938(13) Uani d . 1 1 . .
N N1 0.32502(17) -0.2651(3) 0.59309(11) 0.0340(5) Uani d . 1 1 . .
N N2 0.27499(17) 0.1278(2) 0.69276(11) 0.0309(5) Uani d . 1 1 . .
N N3 0.24473(16) 0.1421(2) 0.53987(11) 0.0310(5) Uani d . 1 1 . .
N N4 0.53299(18) 0.2028(3) 0.65100(11) 0.0362(5) Uani d . 1 1 . .
F F1 0.51405(14) 0.1533(2) 0.91771(9) 0.0534(5) Uani d . 1 1 . .
F F2 0.41146(16) 0.2517(2) 0.32463(9) 0.0614(6) Uani d . 1 1 . .
C C1 0.3296(2) -0.1435(3) 0.60434(13) 0.0342(6) Uani d . 1 1 . .
C C2 0.3143(2) -0.4177(3) 0.57546(15) 0.0374(7) Uani d . 1 1 . .
C C3 0.3080(3) -0.5068(4) 0.63403(17) 0.0520(9) Uani d . 1 1 . .
H H3A 0.3660 -0.4901 0.6640 0.078 Uiso calc R 1 1 . .
H H3B 0.3035 -0.6097 0.6232 0.078 Uiso calc R 1 1 . .
H H3C 0.2505 -0.4778 0.6527 0.078 Uiso calc R 1 1 . .
C C4 0.4034(3) -0.4599(3) 0.54540(18) 0.0487(8) Uani d . 1 1 . .
H H4A 0.4081 -0.3977 0.5092 0.073 Uiso calc R 1 1 . .
H H4B 0.3978 -0.5611 0.5319 0.073 Uiso calc R 1 1 . .
H H4C 0.4615 -0.4480 0.5757 0.073 Uiso calc R 1 1 . .
C C5 0.2220(3) -0.4296(4) 0.53027(19) 0.0562(10) Uani d . 1 1 . .
H H5A 0.1675 -0.3935 0.5502 0.084 Uiso calc R 1 1 . .
H H5B 0.2106 -0.5312 0.5184 0.084 Uiso calc R 1 1 . .
H H5C 0.2282 -0.3720 0.4930 0.084 Uiso calc R 1 1 . .
C C6 0.1844(2) 0.1535(3) 0.69761(14) 0.0319(6) Uani d . 1 1 . .
H H6 0.1709 0.1793 0.7381 0.038 Uiso calc R 1 1 . .
C C7 0.1034(2) 0.1483(3) 0.65107(15) 0.0359(6) Uani d . 1 1 . .
C C8 0.0097(2) 0.1472(3) 0.67007(16) 0.0407(7) Uani d . 1 1 . .
H H8 -0.0035 0.1532 0.7120 0.049 Uiso calc R 1 1 . .
C C9 -0.0599(2) 0.1361(4) 0.61805(17) 0.0471(8) Uani d . 1 1 . .
H H9 -0.1279 0.1314 0.6183 0.057 Uiso calc R 1 1 . .
C C10 -0.0124(2) 0.1330(4) 0.56595(17) 0.0458(8) Uani d . 1 1 . .
H H10 -0.0432 0.1281 0.5242 0.055 Uiso calc R 1 1 . .
C C11 0.0894(2) 0.1382(3) 0.58380(14) 0.0354(6) Uani d . 1 1 . .
C C12 0.1501(2) 0.1428(3) 0.53613(14) 0.0333(6) Uani d . 1 1 . .
H H12 0.1170 0.1471 0.4949 0.040 Uiso calc R 1 1 . .
C C13 0.3399(2) 0.1400(3) 0.74892(13) 0.0311(6) Uani d . 1 1 . .
C C14 0.4021(2) 0.0253(3) 0.76791(14) 0.0349(6) Uani d . 1 1 . .
H H14 0.4041 -0.0566 0.7415 0.042 Uiso calc R 1 1 . .
C C15 0.4606(2) 0.0292(3) 0.82437(15) 0.0391(7) Uani d . 1 1 . .
H H15 0.5010 -0.0505 0.8380 0.047 Uiso calc R 1 1 . .
C C16 0.4591(2) 0.1518(4) 0.86056(14) 0.0395(7) Uani d . 1 1 . .
C C17 0.4027(2) 0.2704(3) 0.84252(14) 0.0391(7) Uani d . 1 1 . .
H H17 0.4048 0.3545 0.8679 0.047 Uiso calc R 1 1 . .
C C18 0.3431(2) 0.2638(3) 0.78656(14) 0.0353(6) Uani d . 1 1 . .
H H18 0.3036 0.3445 0.7733 0.042 Uiso calc R 1 1 . .
C C19 0.2841(2) 0.1669(3) 0.48297(12) 0.0299(6) Uani d . 1 1 . .
C C20 0.2373(2) 0.2516(3) 0.43439(14) 0.0385(7) Uani d . 1 1 . .
H H20 0.1753 0.2907 0.4381 0.046 Uiso calc R 1 1 . .
C C21 0.2794(2) 0.2794(4) 0.38117(14) 0.0430(7) Uani d . 1 1 . .
H H21 0.2469 0.3365 0.3484 0.052 Uiso calc R 1 1 . .
C C22 0.3689(2) 0.2230(4) 0.37666(14) 0.0426(7) Uani d . 1 1 . .
C C23 0.4184(2) 0.1402(3) 0.42303(14) 0.0411(7) Uani d . 1 1 . .
H H23 0.4809 0.1034 0.4191 0.049 Uiso calc R 1 1 . .
C C24 0.3746(2) 0.1117(3) 0.47591(14) 0.0354(6) Uani d . 1 1 . .
H H24 0.4074 0.0529 0.5080 0.042 Uiso calc R 1 1 . .
C C25 0.4588(2) 0.1541(3) 0.63213(13) 0.0347(6) Uani d . 1 1 . .
C C26 0.6265(2) 0.2550(3) 0.68062(14) 0.0395(7) Uani d . 1 1 . .
C C27 0.6071(3) 0.3603(4) 0.73152(19) 0.0609(10) Uani d . 1 1 . .
H H27A 0.5720 0.4446 0.7127 0.091 Uiso calc R 1 1 . .
H H27B 0.6687 0.3918 0.7546 0.091 Uiso calc R 1 1 . .
H H27C 0.5681 0.3124 0.7601 0.091 Uiso calc R 1 1 . .
C C28 0.6846(3) 0.1236(4) 0.70834(18) 0.0524(9) Uani d . 1 1 . .
H H28A 0.6486 0.0745 0.7382 0.079 Uiso calc R 1 1 . .
H H28B 0.7473 0.1561 0.7296 0.079 Uiso calc R 1 1 . .
H H28C 0.6951 0.0563 0.6748 0.079 Uiso calc R 1 1 . .
C C29 0.6779(3) 0.3242(5) 0.63055(19) 0.0613(10) Uani d . 1 1 . .
H H29A 0.6809 0.2551 0.5965 0.092 Uiso calc R 1 1 . .
H H29B 0.7436 0.3516 0.6483 0.092 Uiso calc R 1 1 . .
H H29C 0.6423 0.4106 0.6145 0.092 Uiso calc R 1 1 . .

loop_
_atom_site_aniso_label
_atom_site_aniso_U_11
_atom_site_aniso_U_22
_atom_site_aniso_U_33
_atom_site_aniso_U_12
_atom_site_aniso_U_13
_atom_site_aniso_U_23
Cu1 0.0285(2) 0.02564(19) 0.0345(2) 0.00214(12) 0.00608(14) -0.00189(13)
N1 0.0385(13) 0.0275(12) 0.0376(13) 0.0028(10) 0.0110(10) -0.0023(10)
N2 0.0316(12) 0.0258(11) 0.0359(12) 0.0000(9) 0.0069(10) 0.0001(9)
N3 0.0286(12) 0.0293(12) 0.0357(12) 0.0021(9) 0.0068(9) -0.0024(9)
N4 0.0320(13) 0.0390(14) 0.0375(13) -0.0033(10) 0.0045(10) -0.0022(11)
F1 0.0462(11) 0.0677(14) 0.0434(11) -0.0123(9) -0.0045(8) -0.0039(9)
F2 0.0739(15) 0.0712(14) 0.0441(11) 0.0071(11) 0.0268(10) 0.0127(10)
C1 0.0357(15) 0.0330(15) 0.0356(15) 0.0014(11) 0.0113(12) 0.0000(11)
C2 0.0439(17) 0.0261(14) 0.0446(17) 0.0018(12) 0.0143(13) -0.0081(12)
C3 0.070(2) 0.0310(16) 0.061(2) 0.0061(16) 0.0317(19) 0.0058(15)
C4 0.055(2) 0.0339(16) 0.062(2) 0.0045(14) 0.0265(17) -0.0084(15)
C5 0.054(2) 0.055(2) 0.061(2) -0.0077(17) 0.0142(18) -0.0219(17)
C6 0.0329(14) 0.0241(13) 0.0402(15) 0.0024(10) 0.0111(12) 0.0008(11)
C7 0.0336(15) 0.0281(14) 0.0481(17) 0.0007(11) 0.0140(13) 0.0016(12)
C8 0.0325(15) 0.0377(16) 0.0542(19) 0.0054(12) 0.0145(14) 0.0028(14)
C9 0.0275(15) 0.0497(19) 0.066(2) -0.0028(13) 0.0111(14) -0.0015(16)
C10 0.0312(15) 0.0492(19) 0.057(2) -0.0030(14) 0.0072(14) -0.0016(16)
C11 0.0313(14) 0.0314(14) 0.0438(16) 0.0003(11) 0.0062(12) 0.0017(12)
C12 0.0316(14) 0.0292(14) 0.0383(15) -0.0004(11) 0.0019(11) -0.0026(11)
C13 0.0338(14) 0.0277(13) 0.0334(14) -0.0029(11) 0.0095(11) 0.0002(11)
C14 0.0360(15) 0.0301(14) 0.0393(16) 0.0014(12) 0.0082(12) -0.0027(12)
C15 0.0349(15) 0.0376(16) 0.0447(17) 0.0002(12) 0.0046(13) 0.0019(13)
C16 0.0352(15) 0.0483(18) 0.0349(15) -0.0116(13) 0.0041(12) -0.0038(13)
C17 0.0461(17) 0.0346(16) 0.0389(16) -0.0099(13) 0.0142(13) -0.0075(12)
C18 0.0428(16) 0.0266(14) 0.0389(15) -0.0017(12) 0.0140(12) -0.0019(11)
C19 0.0308(14) 0.0282(13) 0.0310(13) -0.0015(10) 0.0044(11) -0.0046(10)
C20 0.0391(16) 0.0375(16) 0.0388(16) 0.0047(13) 0.0040(13) 0.0007(13)
C21 0.0530(19) 0.0423(17) 0.0332(15) 0.0045(14) 0.0031(14) 0.0028(13)
C22 0.0508(19) 0.0440(18) 0.0343(15) -0.0022(14) 0.0107(14) -0.0003(13)
C23 0.0389(16) 0.0446(18) 0.0423(17) 0.0085(13) 0.0144(13) 0.0024(14)
C24 0.0372(15) 0.0350(15) 0.0346(15) 0.0056(12) 0.0074(12) 0.0030(12)
C25 0.0370(16) 0.0316(15) 0.0361(15) 0.0030(12) 0.0070(12) -0.0012(11)
C26 0.0330(15) 0.0433(17) 0.0416(16) -0.0047(13) 0.0024(12) -0.0026(13)
C27 0.053(2) 0.061(2) 0.067(2) -0.0072(18) 0.0002(18) -0.026(2)
C28 0.048(2) 0.047(2) 0.058(2) -0.0005(16) -0.0055(17) 0.0024(16)
C29 0.0386(19) 0.070(3) 0.076(3) -0.0130(17) 0.0099(18) 0.015(2)

loop_
_atom_type_symbol
_atom_type_description
_atom_type_scat_dispersion_real
_atom_type_scat_dispersion_imag
_atom_type_scat_source
C C 0.0031 0.0016 'Cromer, D. T. (1983). J. Appl. Cryst. 16, 433'
H H 0.0000 0.0000 'International Tables Vol C Tables 4.2.6.8 and 6.1.1.4'
N N 0.0061 0.0033 'Cromer, D. T. (1983). J. Appl. Cryst. 16, 433'
F F 0.0176 0.0103 'Cromer, D. T. (1983). J. Appl. Cryst. 16, 433'
Cu Cu 0.3221 1.2697 'Cromer, D. T. (1983). J. Appl. Cryst. 16, 433'

loop_
_geom_angle_atom_site_label_1
_geom_angle_atom_site_label_2
_geom_angle_atom_site_label_3
_geom_angle_site_symmetry_1
_geom_angle_site_symmetry_3
_geom_angle
_geom_angle_publ_flag
C1 Cu1 C25 . . 117.70(12) y
C1 Cu1 N2 . . 112.67(10) y
C25 Cu1 N2 . . 99.89(11) y
C1 Cu1 N3 . . 104.18(11) y
C25 Cu1 N3 . . 115.54(11) y
N2 Cu1 N3 . . 106.60(9) y
C1 N1 C2 . . 176.3(3) ?
C6 N2 C13 . . 115.6(2) ?
C6 N2 Cu1 . . 127.9(2) ?
C13 N2 Cu1 . . 116.40(17) ?
C12 N3 C19 . . 116.2(2) ?
C12 N3 Cu1 . . 123.2(2) ?
C19 N3 Cu1 . . 118.97(17) ?
C25 N4 C26 . . 174.0(3) ?
N1 C1 Cu1 . . 175.0(3) ?
N1 C2 C5 . . 106.7(3) ?
N1 C2 C3 . . 108.6(3) ?
C5 C2 C3 . . 111.2(3) ?
N1 C2 C4 . . 107.2(2) ?
C5 C2 C4 . . 112.1(3) ?
C3 C2 C4 . . 110.8(3) ?
C2 C3 H3A . . 109.5 ?
C2 C3 H3B . . 109.5 ?
H3A C3 H3B . . 109.5 ?
C2 C3 H3C . . 109.5 ?
H3A C3 H3C . . 109.5 ?
H3B C3 H3C . . 109.5 ?
C2 C4 H4A . . 109.5 ?
C2 C4 H4B . . 109.5 ?
H4A C4 H4B . . 109.5 ?
C2 C4 H4C . . 109.5 ?
H4A C4 H4C . . 109.5 ?
H4B C4 H4C . . 109.5 ?
C2 C5 H5A . . 109.5 ?
C2 C5 H5B . . 109.5 ?
H5A C5 H5B . . 109.5 ?
C2 C5 H5C . . 109.5 ?
H5A C5 H5C . . 109.5 ?
H5B C5 H5C . . 109.5 ?
N2 C6 C7 . . 129.0(3) ?
N2 C6 H6 . . 115.5 ?
C7 C6 H6 . . 115.5 ?
C6 C7 C8 . . 118.3(3) ?
C6 C7 C11 . . 135.3(3) ?
C8 C7 C11 . . 106.4(3) ?
C9 C8 C7 . . 109.7(3) ?
C9 C8 H8 . . 125.1 ?
C7 C8 H8 . . 125.1 ?
C10 C9 C8 . . 107.7(3) ?
C10 C9 H9 . . 126.1 ?
C8 C9 H9 . . 126.1 ?
C9 C10 C11 . . 110.2(3) ?
C9 C10 H10 . . 124.9 ?
C11 C10 H10 . . 124.9 ?
C12 C11 C10 . . 118.2(3) ?
C12 C11 C7 . . 135.6(3) ?
C10 C11 C7 . . 106.0(3) ?
N3 C12 C11 . . 130.3(3) ?
N3 C12 H12 . . 114.9 ?
C11 C12 H12 . . 114.9 ?
C14 C13 C18 . . 118.4(3) ?
C14 C13 N2 . . 119.5(2) ?
C18 C13 N2 . . 122.1(3) ?
C15 C14 C13 . . 120.9(3) ?
C15 C14 H14 . . 119.5 ?
C13 C14 H14 . . 119.5 ?
C16 C15 C14 . . 118.3(3) ?
C16 C15 H15 . . 120.9 ?
C14 C15 H15 . . 120.9 ?
F1 C16 C17 . . 118.8(3) ?
F1 C16 C15 . . 118.2(3) ?
C17 C16 C15 . . 123.0(3) ?
C16 C17 C18 . . 118.1(3) ?
C16 C17 H17 . . 120.9 ?
C18 C17 H17 . . 120.9 ?
C17 C18 C13 . . 121.2(3) ?
C17 C18 H18 . . 119.4 ?
C13 C18 H18 . . 119.4 ?
C24 C19 C20 . . 117.7(3) ?
C24 C19 N3 . . 119.5(2) ?
C20 C19 N3 . . 122.7(2) ?
C21 C20 C19 . . 121.4(3) ?
C21 C20 H20 . . 119.3 ?
C19 C20 H20 . . 119.3 ?
C22 C21 C20 . . 118.6(3) ?
C22 C21 H21 . . 120.7 ?
C20 C21 H21 . . 120.7 ?
F2 C22 C21 . . 118.9(3) ?
F2 C22 C23 . . 118.7(3) ?
C21 C22 C23 . . 122.4(3) ?
C22 C23 C24 . . 118.3(3) ?
C22 C23 H23 . . 120.9 ?
C24 C23 H23 . . 120.9 ?
C19 C24 C23 . . 121.6(3) ?
C19 C24 H24 . . 119.2 ?
C23 C24 H24 . . 119.2 ?
N4 C25 Cu1 . . 169.9(3) ?
N4 C26 C29 . . 107.7(3) ?
N4 C26 C27 . . 107.3(3) ?
C29 C26 C27 . . 113.2(3) ?
N4 C26 C28 . . 107.9(3) ?
C29 C26 C28 . . 109.8(3) ?
C27 C26 C28 . . 110.9(3) ?
C26 C27 H27A . . 109.5 ?
C26 C27 H27B . . 109.5 ?
H27A C27 H27B . . 109.5 ?
C26 C27 H27C . . 109.5 ?
H27A C27 H27C . . 109.5 ?
H27B C27 H27C . . 109.5 ?
C26 C28 H28A . . 109.5 ?
C26 C28 H28B . . 109.5 ?
H28A C28 H28B . . 109.5 ?
C26 C28 H28C . . 109.5 ?
H28A C28 H28C . . 109.5 ?
H28B C28 H28C . . 109.5 ?
C26 C29 H29A . . 109.5 ?
C26 C29 H29B . . 109.5 ?
H29A C29 H29B . . 109.5 ?
C26 C29 H29C . . 109.5 ?
H29A C29 H29C . . 109.5 ?
H29B C29 H29C . . 109.5 ?

loop_
_geom_bond_atom_site_label_1
_geom_bond_atom_site_label_2
_geom_bond_site_symmetry_2
_geom_bond_distance
_geom_bond_publ_flag
Cu1 C1 . 1.927(3) y
Cu1 C25 . 1.928(3) y
Cu1 N2 . 2.039(2) y
Cu1 N3 . 2.056(2) y
Cu1 H24 . 2.6692 y
N1 C1 . 1.150(4) y
N1 C2 . 1.463(4) y
N2 C6 . 1.303(3) y
N2 C13 . 1.422(4) y
N3 C12 . 1.311(4) y
N3 C19 . 1.431(3) y
N4 C25 . 1.153(4) y
N4 C26 . 1.458(4) y
F1 C16 . 1.368(3) ?
F2 C22 . 1.365(3) ?
C2 C5 . 1.516(5) ?
C2 C3 . 1.523(4) ?
C2 C4 . 1.525(4) ?
C3 H3A . 0.9800 ?
C3 H3B . 0.9800 ?
C3 H3C . 0.9800 ?
C4 H4A . 0.9800 ?
C4 H4B . 0.9800 ?
C4 H4C . 0.9800 ?
C5 H5A . 0.9800 ?
C5 H5B . 0.9800 ?
C5 H5C . 0.9800 ?
C6 C7 . 1.413(4) ?
C6 H6 . 0.9500 ?
C7 C8 . 1.420(4) ?
C7 C11 . 1.447(4) ?
C8 C9 . 1.391(5) ?
C8 H8 . 0.9500 ?
C9 C10 . 1.380(5) ?
C9 H9 . 0.9500 ?
C10 C11 . 1.422(4) ?
C10 H10 . 0.9500 ?
C11 C12 . 1.418(4) ?
C12 H12 . 0.9500 ?
C13 C14 . 1.398(4) ?
C13 C18 . 1.401(4) ?
C14 C15 . 1.379(4) ?
C14 H14 . 0.9500 ?
C15 C16 . 1.379(4) ?
C15 H15 . 0.9500 ?
C16 C17 . 1.375(5) ?
C17 C18 . 1.378(4) ?
C17 H17 . 0.9500 ?
C18 H18 . 0.9500 ?
C19 C24 . 1.387(4) ?
C19 C20 . 1.402(4) ?
C20 C21 . 1.384(4) ?
C20 H20 . 0.9500 ?
C21 C22 . 1.367(5) ?
C21 H21 . 0.9500 ?
C22 C23 . 1.374(4) ?
C23 C24 . 1.391(4) ?
C23 H23 . 0.9500 ?
C24 H24 . 0.9500 ?
C26 C29 . 1.516(5) ?
C26 C27 . 1.520(5) ?
C26 C28 . 1.538(5) ?
C27 H27A . 0.9800 ?
C27 H27B . 0.9800 ?
C27 H27C . 0.9800 ?
C28 H28A . 0.9800 ?
C28 H28B . 0.9800 ?
C28 H28C . 0.9800 ?
C29 H29A . 0.9800 ?
C29 H29B . 0.9800 ?
C29 H29C . 0.9800 ?

loop_
_geom_hbond_atom_site_label_D
_geom_hbond_atom_site_label_H
_geom_hbond_atom_site_label_A
_geom_hbond_site_symmetry_A
_geom_hbond_distance_DH
_geom_hbond_distance_HA
_geom_hbond_distance_DA
_geom_hbond_angle_DHA
C20 H20 F1 4_565 0.95 2.29 3.209(4) 162

loop_
_geom_torsion_atom_site_label_1
_geom_torsion_atom_site_label_2
_geom_torsion_atom_site_label_3
_geom_torsion_atom_site_label_4
_geom_torsion_site_symmetry_1
_geom_torsion_site_symmetry_2
_geom_torsion_site_symmetry_3
_geom_torsion_site_symmetry_4
_geom_torsion
_geom_torsion_publ_flag
C1 Cu1 N2 C6 . . . . -85.4(3) ?
C25 Cu1 N2 C6 . . . . 148.8(2) ?
N3 Cu1 N2 C6 . . . . 28.2(3) ?
C1 Cu1 N2 C13 . . . . 91.5(2) ?
C25 Cu1 N2 C13 . . . . -34.3(2) ?
N3 Cu1 N2 C13 . . . . -154.86(18) ?
C1 Cu1 N3 C12 . . . . 79.4(2) ?
C25 Cu1 N3 C12 . . . . -149.9(2) ?
N2 Cu1 N3 C12 . . . . -40.0(2) ?
H24 Cu1 N3 C12 . . . . 153.3 ?
C1 Cu1 N3 C19 . . . . -85.8(2) ?
C25 Cu1 N3 C19 . . . . 44.9(2) ?
N2 Cu1 N3 C19 . . . . 154.84(18) ?
C13 N2 C6 C7 . . . . -179.1(3) ?
Cu1 N2 C6 C7 . . . . -2.2(4) ?
N2 C6 C7 C8 . . . . 165.4(3) ?
N2 C6 C7 C11 . . . . -11.9(5) ?
C6 C7 C8 C9 . . . . -177.6(3) ?
C8 C7 C11 C12 . . . . 175.2(3) ?
C6 C7 C11 C10 . . . . 178.1(3) ?
C8 C7 C11 C10 . . . . 0.6(3) ?
C19 N3 C12 C11 . . . . -172.1(3) ?
Cu1 N3 C12 C11 . . . . 22.3(4) ?
C10 C11 C12 N3 . . . . -176.9(3) ?
C6 N2 C13 C14 . . . . 127.1(3) ?
Cu1 N2 C13 C14 . . . . -50.2(3) ?
C6 N2 C13 C18 . . . . -52.4(3) ?
Cu1 N2 C13 C18 . . . . 130.3(2) ?
N2 C13 C14 C15 . . . . -175.1(3) ?
C14 C15 C16 F1 . . . . 177.3(3) ?
C14 C15 C16 C17 . . . . -0.7(5) ?
F1 C16 C17 C18 . . . . -176.0(3) ?
N2 C13 C18 C17 . . . . 176.4(3) ?
C12 N3 C19 C24 . . . . -153.6(3) ?
Cu1 N3 C19 C24 . . . . 12.6(3) ?
C12 N3 C19 C20 . . . . 29.7(4) ?
Cu1 N3 C19 C20 . . . . -164.0(2) ?
N3 C19 C20 C21 . . . . 176.8(3) ?
C20 C21 C22 F2 . . . . -179.1(3) ?
F2 C22 C23 C24 . . . . 179.9(3) ?
N3 C19 C24 C23 . . . . -176.1(3) ?
